data_4024268
loop_
_publ_author_name
'Ying Cheng'
'Yang-Guang Ma'
'Xiao-Rong Wang'
'Jun-Ming Mo'

_publ_section_title
;
An Unprecedented Chemospecific and Stereoselective Tandem Nucleophilic
Addition/Cycloaddition Reaction of Nucleophilic Carbenes with Ketenimines
;
_journal_name_full 'Journal of Organic Chemistry'
_journal_page_first 850
_journal_page_last 855
_journal_paper_doi 10.1021/jo802289s
_journal_volume 74
_journal_year 2009
_chemical_absolute_configuration ad
_chemical_formula_moiety 'C28 H29 Cl2 N3 O4 S'
_chemical_formula_sum 'C28 H29 Cl2 N3 O4 S'
_chemical_formula_weight 574.50
_chemical_name_systematic
; 
 ? 
;
_space_group_IT_number 19
_symmetry_cell_setting orthorhombic
_symmetry_space_group_name_Hall 'P 2ac 2ab'
_symmetry_space_group_name_H-M 'P 21 21 21'
_atom_sites_solution_hydrogens geom
_atom_sites_solution_primary direct
_atom_sites_solution_secondary difmap
_audit_creation_method SHELXL-97
_cell_angle_alpha 90.00
_cell_angle_beta 90.00
_cell_angle_gamma 90.00
_cell_formula_units_Z 4
_cell_length_a 12.2526(19)
_cell_length_b 13.692(2)
_cell_length_c 16.757(3)
_cell_measurement_reflns_used 8324
_cell_measurement_temperature 113(2)
_cell_measurement_theta_max 25.0
_cell_measurement_theta_min 2.5
_cell_volume 2811.2(8)
_computing_cell_refinement CrystalClear
_computing_data_collection CrystalClear
_computing_data_reduction CrystalClear
_computing_publication_material 'CrystalStructure 3.7.0'
_computing_structure_refinement 'SHELXL-97 (Sheldrick, 1997)'
_computing_structure_solution 'SHELXS-97 (Sheldrick, 1990)'
_diffrn_ambient_temperature 113(2)
_diffrn_detector_area_resol_mean 7.31
_diffrn_measured_fraction_theta_full 0.999
_diffrn_measured_fraction_theta_max 0.999
_diffrn_measurement_device_type 'Rigaku Saturn'
_diffrn_measurement_method \w
_diffrn_radiation_monochromator confocal
_diffrn_radiation_source 'rotating anode'
_diffrn_radiation_type MoK\a
_diffrn_radiation_wavelength 0.71070
_diffrn_reflns_av_R_equivalents 0.0325
_diffrn_reflns_av_sigmaI/netI 0.0263
_diffrn_reflns_limit_h_max 16
_diffrn_reflns_limit_h_min -16
_diffrn_reflns_limit_k_max 18
_diffrn_reflns_limit_k_min -16
_diffrn_reflns_limit_l_max 21
_diffrn_reflns_limit_l_min -22
_diffrn_reflns_number 35388
_diffrn_reflns_theta_full 27.87
_diffrn_reflns_theta_max 27.87
_diffrn_reflns_theta_min 1.92
_exptl_absorpt_coefficient_mu 0.344
_exptl_absorpt_correction_T_max 0.9599
_exptl_absorpt_correction_T_min 0.9470
_exptl_absorpt_correction_type multi-scan
_exptl_absorpt_process_details crystalclear
_exptl_crystal_colour yellow
_exptl_crystal_density_diffrn 1.357
_exptl_crystal_density_method 'not measured'
_exptl_crystal_description block
_exptl_crystal_F_000 1200
_exptl_crystal_size_max 0.16
_exptl_crystal_size_mid 0.14
_exptl_crystal_size_min 0.12
_refine_diff_density_max 0.244
_refine_diff_density_min -0.247
_refine_diff_density_rms 0.042
_refine_ls_abs_structure_details 'Flack H D (1983), 2951 Friedel Pairs, Acta Cryst. A39, 876-881'
_refine_ls_abs_structure_Flack -0.01(3)
_refine_ls_extinction_method none
_refine_ls_goodness_of_fit_ref 1.030
_refine_ls_hydrogen_treatment mixed
_refine_ls_matrix_type full
_refine_ls_number_parameters 349
_refine_ls_number_reflns 6692
_refine_ls_number_restraints 0
_refine_ls_restrained_S_all 1.030
_refine_ls_R_factor_all 0.0313
_refine_ls_R_factor_gt 0.0286
_refine_ls_shift/su_max 0.002
_refine_ls_shift/su_mean 0.000
_refine_ls_structure_factor_coef Fsqd
_refine_ls_weighting_details 'calc w=1/[\s^2^(Fo^2^)+(0.0314P)^2^+0.5077P] where P=(Fo^2^+2Fc^2^)/3'
_refine_ls_weighting_scheme calc
_refine_ls_wR_factor_gt 0.0602
_refine_ls_wR_factor_ref 0.0617
_reflns_number_gt 6276
_reflns_number_total 6692
_reflns_threshold_expression >2sigma(I)
_cod_data_source_file jo802289s_si_001.cif
_cod_data_source_block shelxl
_cod_database_code 4024268

loop_
_symmetry_equiv_pos_as_xyz
'x, y, z'
'x+1/2, -y+1/2, -z'
'-x, y+1/2, -z+1/2'
'-x+1/2, -y, z+1/2'

loop_
_atom_site_label
_atom_site_type_symbol
_atom_site_fract_x
_atom_site_fract_y
_atom_site_fract_z
_atom_site_U_iso_or_equiv
_atom_site_adp_type
_atom_site_occupancy
_atom_site_symmetry_multiplicity
_atom_site_calc_flag
_atom_site_refinement_flags
_atom_site_disorder_assembly
_atom_site_disorder_group
Cl1 Cl 1.01765(3) 1.22781(3) 1.03258(3) 0.02981(10) Uani 1 1 d . . .
Cl2 Cl 1.01179(4) 0.52587(3) 0.68771(2) 0.02929(9) Uani 1 1 d . . .
S1 S 0.38591(3) 0.83301(3) 0.91623(2) 0.01756(8) Uani 1 1 d . . .
O1 O 0.35016(9) 1.06556(9) 1.05217(7) 0.0267(3) Uani 1 1 d . . .
O2 O 0.36719(8) 1.05717(8) 0.91920(6) 0.0225(2) Uani 1 1 d . . .
O3 O 0.56882(9) 0.64295(7) 0.90608(7) 0.0243(2) Uani 1 1 d . . .
O4 O 0.59770(8) 0.75954(7) 0.99809(6) 0.0192(2) Uani 1 1 d . . .
N1 N 0.48136(10) 0.93803(8) 0.80229(7) 0.0154(2) Uani 1 1 d . . .
N2 N 0.67886(9) 0.94441(9) 0.93151(7) 0.0148(2) Uani 1 1 d . . .
N3 N 0.80697(10) 0.85266(9) 0.86447(7) 0.0161(2) Uani 1 1 d . . .
C1 C 0.51168(11) 0.89166(9) 0.87766(8) 0.0148(3) Uani 1 1 d . . .
C2 C 0.32205(12) 0.85091(12) 0.82353(9) 0.0209(3) Uani 1 1 d . . .
H2 H 0.2538 0.8226 0.8098 0.025 Uiso 1 1 calc R . .
C3 C 0.37862(12) 0.90804(11) 0.77430(9) 0.0185(3) Uani 1 1 d . . .
C4 C 0.34199(13) 0.93557(13) 0.69233(9) 0.0258(3) Uani 1 1 d . . .
H4A H 0.2712 0.9051 0.6812 0.039 Uiso 1 1 calc R . .
H4B H 0.3958 0.9129 0.6532 0.039 Uiso 1 1 calc R . .
H4C H 0.3349 1.0067 0.6888 0.039 Uiso 1 1 calc R . .
C5 C 0.52634(13) 1.03366(11) 0.77930(9) 0.0205(3) Uani 1 1 d . . .
H5A H 0.5333 1.0744 0.8278 0.025 Uiso 1 1 calc R . .
H5B H 0.4737 1.0664 0.7433 0.025 Uiso 1 1 calc R . .
C6 C 0.63732(13) 1.02954(12) 0.73779(10) 0.0265(4) Uani 1 1 d . . .
H6A H 0.6919 1.0030 0.7747 0.040 Uiso 1 1 calc R . .
H6B H 0.6589 1.0955 0.7215 0.040 Uiso 1 1 calc R . .
H6C H 0.6323 0.9875 0.6906 0.040 Uiso 1 1 calc R . .
C7 C 0.56616(11) 0.95863(10) 0.93887(8) 0.0142(3) Uani 1 1 d . . .
C8 C 0.52008(12) 1.01426(10) 0.99680(9) 0.0158(3) Uani 1 1 d . . .
C9 C 0.58049(12) 1.04804(11) 1.07003(9) 0.0204(3) Uani 1 1 d . . .
H9A H 0.6357 0.9994 1.0846 0.031 Uiso 1 1 calc R . .
H9B H 0.5289 1.0561 1.1142 0.031 Uiso 1 1 calc R . .
H9C H 0.6162 1.1106 1.0589 0.031 Uiso 1 1 calc R . .
C10 C 0.40375(12) 1.04535(10) 0.99367(9) 0.0182(3) Uani 1 1 d . . .
C11 C 0.25456(14) 1.08570(14) 0.91125(12) 0.0338(4) Uani 1 1 d . . .
H11A H 0.2081 1.0386 0.9393 0.051 Uiso 1 1 calc R . .
H11B H 0.2347 1.0872 0.8546 0.051 Uiso 1 1 calc R . .
H11C H 0.2442 1.1507 0.9344 0.051 Uiso 1 1 calc R . .
C12 C 0.70802(11) 0.86469(10) 0.88440(8) 0.0136(3) Uani 1 1 d . . .
C13 C 0.60347(11) 0.80969(10) 0.86314(8) 0.0146(3) Uani 1 1 d . . .
C14 C 0.60089(12) 0.76907(11) 0.77836(8) 0.0185(3) Uani 1 1 d . . .
H14A H 0.6251 0.8195 0.7409 0.028 Uiso 1 1 calc R . .
H14B H 0.5263 0.7491 0.7650 0.028 Uiso 1 1 calc R . .
H14C H 0.6496 0.7125 0.7747 0.028 Uiso 1 1 calc R . .
C15 C 0.58747(11) 0.72656(10) 0.92320(9) 0.0167(3) Uani 1 1 d . . .
C16 C 0.57702(13) 0.68836(12) 1.06020(10) 0.0248(3) Uani 1 1 d . . .
H16A H 0.5036 0.6612 1.0535 0.037 Uiso 1 1 calc R . .
H16B H 0.5825 0.7200 1.1125 0.037 Uiso 1 1 calc R . .
H16C H 0.6309 0.6357 1.0566 0.037 Uiso 1 1 calc R . .
C17 C 0.75999(11) 1.01350(10) 0.95652(8) 0.0138(3) Uani 1 1 d . . .
C18 C 0.75158(12) 1.11088(10) 0.93367(9) 0.0167(3) Uani 1 1 d . . .
H18 H 0.6922 1.1317 0.9014 0.020 Uiso 1 1 calc R . .
C19 C 0.83001(12) 1.17766(10) 0.95800(9) 0.0183(3) Uani 1 1 d . . .
H19 H 0.8240 1.2447 0.9439 0.022 Uiso 1 1 calc R . .
C20 C 0.91715(12) 1.14488(10) 1.00316(9) 0.0193(3) Uani 1 1 d . . .
C21 C 0.92763(12) 1.04779(11) 1.02522(9) 0.0190(3) Uani 1 1 d . . .
H21 H 0.9888 1.0266 1.0554 0.023 Uiso 1 1 calc R . .
C22 C 0.84722(12) 0.98218(11) 1.00250(9) 0.0166(3) Uani 1 1 d . . .
H22 H 0.8519 0.9157 1.0185 0.020 Uiso 1 1 calc R . .
C23 C 0.84643(11) 0.77177(11) 0.82093(8) 0.0152(3) Uani 1 1 d . . .
C24 C 0.84543(12) 0.67725(11) 0.85155(9) 0.0177(3) Uani 1 1 d . . .
H24 H 0.8107 0.6645 0.9012 0.021 Uiso 1 1 calc R . .
C25 C 0.89492(12) 0.60143(10) 0.80994(9) 0.0191(3) Uani 1 1 d . . .
H25 H 0.8931 0.5368 0.8305 0.023 Uiso 1 1 calc R . .
C26 C 0.94660(12) 0.62075(11) 0.73877(9) 0.0198(3) Uani 1 1 d . . .
C27 C 0.94866(13) 0.71423(11) 0.70690(9) 0.0210(3) Uani 1 1 d . . .
H27 H 0.9837 0.7264 0.6573 0.025 Uiso 1 1 calc R . .
C28 C 0.89899(12) 0.78942(10) 0.74833(9) 0.0196(3) Uani 1 1 d . . .
H28 H 0.9006 0.8538 0.7272 0.024 Uiso 1 1 calc R . .

loop_
_atom_site_aniso_label
_atom_site_aniso_U_11
_atom_site_aniso_U_22
_atom_site_aniso_U_33
_atom_site_aniso_U_23
_atom_site_aniso_U_13
_atom_site_aniso_U_12
Cl1 0.0283(2) 0.01947(17) 0.0417(2) 0.00005(16) -0.01237(17) -0.00904(16)
Cl2 0.0360(2) 0.02175(18) 0.0301(2) -0.00443(16) 0.00788(18) 0.01018(16)
S1 0.01472(15) 0.01952(17) 0.01843(17) 0.00098(14) 0.00112(14) -0.00255(13)
O1 0.0248(6) 0.0298(6) 0.0256(6) 0.0030(5) 0.0091(5) 0.0088(5)
O2 0.0185(5) 0.0259(5) 0.0230(5) -0.0030(5) -0.0026(4) 0.0065(4)
O3 0.0280(6) 0.0134(5) 0.0315(6) -0.0007(5) 0.0046(5) -0.0032(4)
O4 0.0216(5) 0.0183(5) 0.0178(5) 0.0037(4) -0.0025(4) -0.0027(4)
N1 0.0157(5) 0.0150(5) 0.0154(6) 0.0023(5) -0.0020(5) -0.0011(5)
N2 0.0146(6) 0.0129(5) 0.0168(6) -0.0023(5) 0.0006(5) -0.0007(4)
N3 0.0169(6) 0.0147(6) 0.0166(6) -0.0007(5) 0.0013(5) -0.0006(5)
C1 0.0148(6) 0.0128(6) 0.0166(7) 0.0003(5) 0.0004(6) -0.0003(5)
C2 0.0158(7) 0.0265(8) 0.0206(7) -0.0022(6) -0.0023(6) -0.0012(6)
C3 0.0157(7) 0.0202(7) 0.0196(7) -0.0027(6) -0.0010(6) 0.0020(6)
C4 0.0234(8) 0.0322(9) 0.0219(8) 0.0015(7) -0.0044(6) -0.0003(7)
C5 0.0251(8) 0.0159(7) 0.0203(7) 0.0046(6) -0.0027(6) -0.0034(6)
C6 0.0289(8) 0.0266(8) 0.0239(8) 0.0057(7) 0.0014(7) -0.0069(7)
C7 0.0141(6) 0.0123(6) 0.0162(7) 0.0030(5) 0.0000(5) -0.0012(5)
C8 0.0177(7) 0.0123(6) 0.0175(7) 0.0011(5) 0.0018(6) 0.0009(5)
C9 0.0207(7) 0.0216(7) 0.0190(7) -0.0046(6) 0.0036(6) -0.0021(6)
C10 0.0215(7) 0.0126(6) 0.0204(7) 0.0003(6) 0.0030(6) 0.0004(6)
C11 0.0210(8) 0.0390(9) 0.0416(10) -0.0066(9) -0.0072(8) 0.0124(7)
C12 0.0176(6) 0.0111(6) 0.0122(6) 0.0020(5) 0.0000(5) -0.0013(5)
C13 0.0150(6) 0.0117(6) 0.0169(7) -0.0009(5) 0.0004(5) -0.0006(5)
C14 0.0194(7) 0.0173(7) 0.0189(7) -0.0039(6) -0.0015(6) -0.0004(6)
C15 0.0132(6) 0.0167(6) 0.0202(7) -0.0011(6) 0.0011(5) 0.0000(5)
C16 0.0244(8) 0.0268(8) 0.0233(8) 0.0095(7) 0.0003(6) -0.0023(7)
C17 0.0161(7) 0.0121(6) 0.0133(7) -0.0020(5) 0.0014(5) -0.0014(5)
C18 0.0162(7) 0.0151(6) 0.0188(7) -0.0007(6) 0.0006(6) 0.0018(6)
C19 0.0215(7) 0.0127(7) 0.0206(7) 0.0002(6) 0.0014(6) 0.0002(6)
C20 0.0198(7) 0.0168(7) 0.0213(7) -0.0032(6) 0.0003(6) -0.0053(6)
C21 0.0189(7) 0.0182(7) 0.0198(7) -0.0018(6) -0.0055(6) -0.0005(6)
C22 0.0184(7) 0.0135(6) 0.0178(7) -0.0011(6) 0.0006(5) 0.0006(5)
C23 0.0125(6) 0.0162(6) 0.0170(7) -0.0014(6) -0.0015(5) -0.0002(5)
C24 0.0160(6) 0.0196(7) 0.0174(7) 0.0011(6) 0.0008(6) 0.0003(6)
C25 0.0188(7) 0.0160(7) 0.0223(7) 0.0025(6) -0.0023(6) 0.0035(6)
C26 0.0186(7) 0.0198(7) 0.0209(8) -0.0041(6) 0.0002(6) 0.0052(6)
C27 0.0239(8) 0.0213(8) 0.0177(7) 0.0001(6) 0.0056(6) 0.0012(6)
C28 0.0222(7) 0.0147(7) 0.0220(7) 0.0019(6) 0.0014(6) 0.0002(6)

loop_
_atom_type_symbol
_atom_type_description
_atom_type_scat_dispersion_real
_atom_type_scat_dispersion_imag
_atom_type_scat_source
C C 0.0033 0.0016 'International Tables Vol C Tables 4.2.6.8 and 6.1.1.4'
H H 0.0000 0.0000 'International Tables Vol C Tables 4.2.6.8 and 6.1.1.4'
N N 0.0061 0.0033 'International Tables Vol C Tables 4.2.6.8 and 6.1.1.4'
O O 0.0106 0.0060 'International Tables Vol C Tables 4.2.6.8 and 6.1.1.4'
S S 0.1246 0.1234 'International Tables Vol C Tables 4.2.6.8 and 6.1.1.4'
Cl Cl 0.1484 0.1585 'International Tables Vol C Tables 4.2.6.8 and 6.1.1.4'

loop_
_geom_angle_atom_site_label_1
_geom_angle_atom_site_label_2
_geom_angle_atom_site_label_3
_geom_angle
_geom_angle_site_symmetry_1
_geom_angle_site_symmetry_3
_geom_angle_publ_flag
C2 S1 C1 90.09(7) . . ?
C10 O2 C11 116.14(13) . . ?
C15 O4 C16 115.47(12) . . ?
C3 N1 C1 112.91(11) . . ?
C3 N1 C5 120.54(12) . . ?
C1 N1 C5 121.16(11) . . ?
C12 N2 C7 114.31(12) . . ?
C12 N2 C17 120.27(11) . . ?
C7 N2 C17 124.47(12) . . ?
C12 N3 C23 124.43(12) . . ?
N1 C1 C7 115.48(11) . . ?
N1 C1 C13 110.50(11) . . ?
C7 C1 C13 102.40(11) . . ?
N1 C1 S1 106.15(9) . . ?
C7 C1 S1 112.88(9) . . ?
C13 C1 S1 109.39(9) . . ?
C3 C2 S1 113.45(11) . . ?
C3 C2 H2 123.3 . . ?
S1 C2 H2 123.3 . . ?
C2 C3 N1 115.55(13) . . ?
C2 C3 C4 124.17(14) . . ?
N1 C3 C4 120.18(13) . . ?
C3 C4 H4A 109.5 . . ?
C3 C4 H4B 109.5 . . ?
H4A C4 H4B 109.5 . . ?
C3 C4 H4C 109.5 . . ?
H4A C4 H4C 109.5 . . ?
H4B C4 H4C 109.5 . . ?
N1 C5 C6 114.79(13) . . ?
N1 C5 H5A 108.6 . . ?
C6 C5 H5A 108.6 . . ?
N1 C5 H5B 108.6 . . ?
C6 C5 H5B 108.6 . . ?
H5A C5 H5B 107.5 . . ?
C5 C6 H6A 109.5 . . ?
C5 C6 H6B 109.5 . . ?
H6A C6 H6B 109.5 . . ?
C5 C6 H6C 109.5 . . ?
H6A C6 H6C 109.5 . . ?
H6B C6 H6C 109.5 . . ?
C8 C7 N2 123.47(13) . . ?
C8 C7 C1 129.40(13) . . ?
N2 C7 C1 106.75(12) . . ?
C7 C8 C10 122.26(13) . . ?
C7 C8 C9 123.43(13) . . ?
C10 C8 C9 114.30(12) . . ?
C8 C9 H9A 109.5 . . ?
C8 C9 H9B 109.5 . . ?
H9A C9 H9B 109.5 . . ?
C8 C9 H9C 109.5 . . ?
H9A C9 H9C 109.5 . . ?
H9B C9 H9C 109.5 . . ?
O1 C10 O2 123.11(14) . . ?
O1 C10 C8 123.75(14) . . ?
O2 C10 C8 112.88(12) . . ?
O2 C11 H11A 109.5 . . ?
O2 C11 H11B 109.5 . . ?
H11A C11 H11B 109.5 . . ?
O2 C11 H11C 109.5 . . ?
H11A C11 H11C 109.5 . . ?
H11B C11 H11C 109.5 . . ?
N3 C12 N2 119.73(12) . . ?
N3 C12 C13 132.53(13) . . ?
N2 C12 C13 107.64(11) . . ?
C14 C13 C12 114.46(12) . . ?
C14 C13 C15 109.76(11) . . ?
C12 C13 C15 108.68(11) . . ?
C14 C13 C1 112.39(11) . . ?
C12 C13 C1 101.96(10) . . ?
C15 C13 C1 109.25(11) . . ?
C13 C14 H14A 109.5 . . ?
C13 C14 H14B 109.5 . . ?
H14A C14 H14B 109.5 . . ?
C13 C14 H14C 109.5 . . ?
H14A C14 H14C 109.5 . . ?
H14B C14 H14C 109.5 . . ?
O3 C15 O4 124.22(13) . . ?
O3 C15 C13 125.11(13) . . ?
O4 C15 C13 110.67(11) . . ?
O4 C16 H16A 109.5 . . ?
O4 C16 H16B 109.5 . . ?
H16A C16 H16B 109.5 . . ?
O4 C16 H16C 109.5 . . ?
H16A C16 H16C 109.5 . . ?
H16B C16 H16C 109.5 . . ?
C22 C17 C18 120.46(13) . . ?
C22 C17 N2 119.52(12) . . ?
C18 C17 N2 120.01(13) . . ?
C19 C18 C17 119.95(14) . . ?
C19 C18 H18 120.0 . . ?
C17 C18 H18 120.0 . . ?
C20 C19 C18 118.78(13) . . ?
C20 C19 H19 120.6 . . ?
C18 C19 H19 120.6 . . ?
C19 C20 C21 121.91(13) . . ?
C19 C20 Cl1 119.19(11) . . ?
C21 C20 Cl1 118.89(11) . . ?
C20 C21 C22 118.84(14) . . ?
C20 C21 H21 120.6 . . ?
C22 C21 H21 120.6 . . ?
C17 C22 C21 120.01(13) . . ?
C17 C22 H22 120.0 . . ?
C21 C22 H22 120.0 . . ?
C24 C23 C28 119.05(13) . . ?
C24 C23 N3 122.40(13) . . ?
C28 C23 N3 118.17(13) . . ?
C25 C24 C23 120.37(13) . . ?
C25 C24 H24 119.8 . . ?
C23 C24 H24 119.8 . . ?
C26 C25 C24 119.48(14) . . ?
C26 C25 H25 120.3 . . ?
C24 C25 H25 120.3 . . ?
C25 C26 C27 121.30(14) . . ?
C25 C26 Cl2 119.44(12) . . ?
C27 C26 Cl2 119.26(12) . . ?
C28 C27 C26 119.05(14) . . ?
C28 C27 H27 120.5 . . ?
C26 C27 H27 120.5 . . ?
C27 C28 C23 120.74(14) . . ?
C27 C28 H28 119.6 . . ?
C23 C28 H28 119.6 . . ?

loop_
_geom_bond_atom_site_label_1
_geom_bond_atom_site_label_2
_geom_bond_distance
_geom_bond_site_symmetry_2
_geom_bond_publ_flag
Cl1 C20 1.7461(15) . ?
Cl2 C26 1.7486(15) . ?
S1 C2 1.7566(15) . ?
S1 C1 1.8540(14) . ?
O1 C10 1.2120(18) . ?
O2 C10 1.3358(18) . ?
O2 C11 1.4404(18) . ?
O3 C15 1.2020(17) . ?
O4 C15 1.3396(17) . ?
O4 C16 1.4484(18) . ?
N1 C3 1.4048(18) . ?
N1 C1 1.4616(18) . ?
N1 C5 1.4719(18) . ?
N2 C12 1.3937(18) . ?
N2 C7 1.3999(18) . ?
N2 C17 1.4349(17) . ?
N3 C12 1.2683(18) . ?
N3 C23 1.4116(18) . ?
C1 C7 1.5291(19) . ?
C1 C13 1.6074(19) . ?
C2 C3 1.332(2) . ?
C2 H2 0.9500 . ?
C3 C4 1.493(2) . ?
C4 H4A 0.9800 . ?
C4 H4B 0.9800 . ?
C4 H4C 0.9800 . ?
C5 C6 1.528(2) . ?
C5 H5A 0.9900 . ?
C5 H5B 0.9900 . ?
C6 H6A 0.9800 . ?
C6 H6B 0.9800 . ?
C6 H6C 0.9800 . ?
C7 C8 1.357(2) . ?
C8 C10 1.488(2) . ?
C8 C9 1.506(2) . ?
C9 H9A 0.9800 . ?
C9 H9B 0.9800 . ?
C9 H9C 0.9800 . ?
C11 H11A 0.9800 . ?
C11 H11B 0.9800 . ?
C11 H11C 0.9800 . ?
C12 C13 1.5280(19) . ?
C13 C14 1.5259(19) . ?
C13 C15 1.532(2) . ?
C14 H14A 0.9800 . ?
C14 H14B 0.9800 . ?
C14 H14C 0.9800 . ?
C16 H16A 0.9800 . ?
C16 H16B 0.9800 . ?
C16 H16C 0.9800 . ?
C17 C22 1.386(2) . ?
C17 C18 1.3910(19) . ?
C18 C19 1.388(2) . ?
C18 H18 0.9500 . ?
C19 C20 1.383(2) . ?
C19 H19 0.9500 . ?
C20 C21 1.386(2) . ?
C21 C22 1.387(2) . ?
C21 H21 0.9500 . ?
C22 H22 0.9500 . ?
C23 C24 1.392(2) . ?
C23 C28 1.397(2) . ?
C24 C25 1.390(2) . ?
C24 H24 0.9500 . ?
C25 C26 1.376(2) . ?
C25 H25 0.9500 . ?
C26 C27 1.387(2) . ?
C27 C28 1.383(2) . ?
C27 H27 0.9500 . ?
C28 H28 0.9500 . ?

loop_
_geom_torsion_atom_site_label_1
_geom_torsion_atom_site_label_2
_geom_torsion_atom_site_label_3
_geom_torsion_atom_site_label_4
_geom_torsion
_geom_torsion_site_symmetry_1
_geom_torsion_site_symmetry_2
_geom_torsion_site_symmetry_3
_geom_torsion_site_symmetry_4
_geom_torsion_publ_flag
C3 N1 C1 C7 -138.52(12) . . . . ?
C5 N1 C1 C7 15.66(18) . . . . ?
C3 N1 C1 C13 105.88(13) . . . . ?
C5 N1 C1 C13 -99.94(14) . . . . ?
C3 N1 C1 S1 -12.62(13) . . . . ?
C5 N1 C1 S1 141.56(11) . . . . ?
C2 S1 C1 N1 12.31(10) . . . . ?
C2 S1 C1 C7 139.77(11) . . . . ?
C2 S1 C1 C13 -106.93(10) . . . . ?
C1 S1 C2 C3 -9.89(12) . . . . ?
S1 C2 C3 N1 4.25(17) . . . . ?
S1 C2 C3 C4 -179.36(12) . . . . ?
C1 N1 C3 C2 6.15(18) . . . . ?
C5 N1 C3 C2 -148.21(14) . . . . ?
C1 N1 C3 C4 -170.40(13) . . . . ?
C5 N1 C3 C4 35.24(19) . . . . ?
C3 N1 C5 C6 -122.62(15) . . . . ?
C1 N1 C5 C6 85.14(16) . . . . ?
C12 N2 C7 C8 162.37(13) . . . . ?
C17 N2 C7 C8 -28.8(2) . . . . ?
C12 N2 C7 C1 -11.13(16) . . . . ?
C17 N2 C7 C1 157.74(12) . . . . ?
N1 C1 C7 C8 89.64(18) . . . . ?
C13 C1 C7 C8 -150.23(14) . . . . ?
S1 C1 C7 C8 -32.74(18) . . . . ?
N1 C1 C7 N2 -97.38(13) . . . . ?
C13 C1 C7 N2 22.75(14) . . . . ?
S1 C1 C7 N2 140.25(10) . . . . ?
N2 C7 C8 C10 166.82(13) . . . . ?
C1 C7 C8 C10 -21.2(2) . . . . ?
N2 C7 C8 C9 -14.5(2) . . . . ?
C1 C7 C8 C9 157.46(14) . . . . ?
C11 O2 C10 O1 -6.6(2) . . . . ?
C11 O2 C10 C8 179.01(13) . . . . ?
C7 C8 C10 O1 154.71(15) . . . . ?
C9 C8 C10 O1 -24.1(2) . . . . ?
C7 C8 C10 O2 -30.94(19) . . . . ?
C9 C8 C10 O2 150.24(12) . . . . ?
C23 N3 C12 N2 176.19(12) . . . . ?
C23 N3 C12 C13 -7.8(2) . . . . ?
C7 N2 C12 N3 170.27(13) . . . . ?
C17 N2 C12 N3 0.89(19) . . . . ?
C7 N2 C12 C13 -6.65(15) . . . . ?
C17 N2 C12 C13 -176.03(11) . . . . ?
N3 C12 C13 C14 -34.5(2) . . . . ?
N2 C12 C13 C14 141.84(12) . . . . ?
N3 C12 C13 C15 88.55(19) . . . . ?
N2 C12 C13 C15 -95.08(13) . . . . ?
N3 C12 C13 C1 -156.15(16) . . . . ?
N2 C12 C13 C1 20.22(13) . . . . ?
N1 C1 C13 C14 -25.00(15) . . . . ?
C7 C1 C13 C14 -148.54(11) . . . . ?
S1 C1 C13 C14 91.51(12) . . . . ?
N1 C1 C13 C12 98.03(12) . . . . ?
C7 C1 C13 C12 -25.51(13) . . . . ?
S1 C1 C13 C12 -145.46(9) . . . . ?
N1 C1 C13 C15 -147.10(11) . . . . ?
C7 C1 C13 C15 89.37(12) . . . . ?
S1 C1 C13 C15 -30.58(13) . . . . ?
C16 O4 C15 O3 -4.2(2) . . . . ?
C16 O4 C15 C13 176.10(12) . . . . ?
C14 C13 C15 O3 -4.3(2) . . . . ?
C12 C13 C15 O3 -130.20(15) . . . . ?
C1 C13 C15 O3 119.33(15) . . . . ?
C14 C13 C15 O4 175.33(11) . . . . ?
C12 C13 C15 O4 49.47(15) . . . . ?
C1 C13 C15 O4 -61.01(14) . . . . ?
C12 N2 C17 C22 -60.18(18) . . . . ?
C7 N2 C17 C22 131.57(15) . . . . ?
C12 N2 C17 C18 118.91(15) . . . . ?
C7 N2 C17 C18 -49.33(19) . . . . ?
C22 C17 C18 C19 -1.0(2) . . . . ?
N2 C17 C18 C19 179.90(13) . . . . ?
C17 C18 C19 C20 1.7(2) . . . . ?
C18 C19 C20 C21 -0.6(2) . . . . ?
C18 C19 C20 Cl1 178.84(11) . . . . ?
C19 C20 C21 C22 -1.2(2) . . . . ?
Cl1 C20 C21 C22 179.37(11) . . . . ?
C18 C17 C22 C21 -0.8(2) . . . . ?
N2 C17 C22 C21 178.28(13) . . . . ?
C20 C21 C22 C17 1.9(2) . . . . ?
C12 N3 C23 C24 -65.6(2) . . . . ?
C12 N3 C23 C28 121.54(16) . . . . ?
C28 C23 C24 C25 -0.8(2) . . . . ?
N3 C23 C24 C25 -173.57(13) . . . . ?
C23 C24 C25 C26 1.1(2) . . . . ?
C24 C25 C26 C27 -1.2(2) . . . . ?
C24 C25 C26 Cl2 178.40(11) . . . . ?
C25 C26 C27 C28 0.9(2) . . . . ?
Cl2 C26 C27 C28 -178.64(12) . . . . ?
C26 C27 C28 C23 -0.6(2) . . . . ?
C24 C23 C28 C27 0.5(2) . . . . ?
N3 C23 C28 C27 173.63(14) . . . . ?

loop_
_cod_related_entry_id
_cod_related_entry_database
_cod_related_entry_code
1 ChemSpider 30658874
